data_4023522
loop_
_publ_author_name
'Ken S. Feldman'
'Malliga R. Iyer'
'Carlos Silva L\'opez'
'Olalla Nieto Faza'

_publ_section_title
;
 Allenyl Azide Cycloaddition Chemistry: Exploration of the Scope
 and Mechanism of Cyclopentennelated Dihydropyrrole
 Synthesis through Azatrimethylenemethane Intermediates
;
_journal_name_full 'Journal of Organic Chemistry'
_journal_page_first 5090
_journal_page_last 5099
_journal_paper_doi 10.1021/jo8008066
_journal_volume 73
_journal_year 2008
_chemical_formula_sum 'C13 H13 Cl N2'
_chemical_formula_weight 232.70
_chemical_name_systematic
; 
 ? 
;
_space_group_IT_number 14
_symmetry_cell_setting monoclinic
_symmetry_space_group_name_Hall '-P 2ybc'
_symmetry_space_group_name_H-M 'P 1 21/c 1'
_atom_sites_solution_hydrogens geom
_atom_sites_solution_primary direct
_atom_sites_solution_secondary difmap
_audit_creation_method SHELXL-97
_cell_angle_alpha 90.00
_cell_angle_beta 103.750(3)
_cell_angle_gamma 90.00
_cell_formula_units_Z 4
_cell_length_a 9.6258(16)
_cell_length_b 7.7123(13)
_cell_length_c 16.200(3)
_cell_measurement_reflns_used 4472
_cell_measurement_temperature 98(2)
_cell_measurement_theta_max 28.289
_cell_measurement_theta_min 2.588
_cell_volume 1168.2(3)
_computing_cell_refinement 'Bruker SMART'
_computing_data_collection 'Bruker SMART'
_computing_data_reduction 'Bruker SAINT'
_computing_molecular_graphics 'Bruker SHELXTL'
_computing_publication_material 'Bruker SHELXTL'
_computing_structure_refinement 'SHELXL-97 (Sheldrick, 1997)'
_computing_structure_solution 'SHELXS-97 (Sheldrick, 1990)'
_diffrn_ambient_temperature 98(2)
_diffrn_measured_fraction_theta_full 0.955
_diffrn_measured_fraction_theta_max 0.955
_diffrn_measurement_device_type 'CCD area detector'
_diffrn_measurement_method 'omega scans'
_diffrn_radiation_monochromator graphite
_diffrn_radiation_source 'fine-focus sealed tube'
_diffrn_radiation_type MoK\a
_diffrn_radiation_wavelength 0.71073
_diffrn_reflns_av_R_equivalents 0.0290
_diffrn_reflns_av_sigmaI/netI 0.0322
_diffrn_reflns_limit_h_max 12
_diffrn_reflns_limit_h_min -12
_diffrn_reflns_limit_k_max 10
_diffrn_reflns_limit_k_min -9
_diffrn_reflns_limit_l_max 21
_diffrn_reflns_limit_l_min -12
_diffrn_reflns_number 7319
_diffrn_reflns_theta_full 28.29
_diffrn_reflns_theta_max 28.29
_diffrn_reflns_theta_min 2.18
_exptl_absorpt_coefficient_mu 0.300
_exptl_absorpt_correction_type none
_exptl_crystal_colour clear
_exptl_crystal_density_diffrn 1.323
_exptl_crystal_density_meas 0
_exptl_crystal_density_method 'not measured'
_exptl_crystal_description plate
_exptl_crystal_F_000 488
_exptl_crystal_size_max 0.25
_exptl_crystal_size_mid 0.17
_exptl_crystal_size_min 0.1
_refine_diff_density_max 0.690
_refine_diff_density_min -0.677
_refine_diff_density_rms 0.068
_refine_ls_extinction_method none
_refine_ls_goodness_of_fit_ref 1.079
_refine_ls_hydrogen_treatment mixed
_refine_ls_matrix_type full
_refine_ls_number_parameters 146
_refine_ls_number_reflns 2783
_refine_ls_number_restraints 0
_refine_ls_restrained_S_all 1.079
_refine_ls_R_factor_all 0.0563
_refine_ls_R_factor_gt 0.0503
_refine_ls_shift/su_max 0.000
_refine_ls_shift/su_mean 0.000
_refine_ls_structure_factor_coef Fsqd
_refine_ls_weighting_details 'calc w=1/[\s^2^(Fo^2^)+(0.0570P)^2^+0.9743P] where P=(Fo^2^+2Fc^2^)/3'
_refine_ls_weighting_scheme calc
_refine_ls_wR_factor_gt 0.1245
_refine_ls_wR_factor_ref 0.1277
_reflns_number_gt 2483
_reflns_number_total 2783
_reflns_threshold_expression >2sigma(I)
_cod_data_source_file jo8008066-File004.cif
_cod_data_source_block mxr2s
_cod_depositor_comments
;
The following automatic conversions were performed:
'_symmetry_cell_setting' value 'Monoclinic' changed to 'monoclinic'
according to '/home/saulius/struct/CIF-dictionaries/cif_core.dic'
dictionary named 'cif_core.dic' version 2.4.1 from 2010-06-29.

Automatic conversion script
Id: cif_fix_enum 1527 2010-12-29 10:47:43Z saulius 
;
_cod_original_sg_symbol_H-M 'P 21/c'
_cod_database_code 4023522

loop_
_symmetry_equiv_pos_as_xyz
'x, y, z'
'-x, y+1/2, -z+1/2'
'-x, -y, -z'
'x, -y-1/2, z-1/2'

loop_
_atom_site_label
_atom_site_type_symbol
_atom_site_fract_x
_atom_site_fract_y
_atom_site_fract_z
_atom_site_U_iso_or_equiv
_atom_site_adp_type
_atom_site_occupancy
_atom_site_symmetry_multiplicity
_atom_site_calc_flag
_atom_site_refinement_flags
_atom_site_disorder_assembly
_atom_site_disorder_group
C1 C 0.79757(19) 0.8647(2) 0.93328(11) 0.0181(4) Uani 1 1 d . . .
H1 H 0.8370 0.9640 0.9713 0.022 Uiso 1 1 calc R . .
C2 C 0.8870(2) 0.6991(2) 0.95987(12) 0.0227(4) Uani 1 1 d . . .
H2A H 0.9760 0.7263 1.0029 0.027 Uiso 1 1 calc R . .
H2B H 0.8318 0.6123 0.9838 0.027 Uiso 1 1 calc R . .
C3 C 0.9215(2) 0.6308(3) 0.87780(13) 0.0288(4) Uani 1 1 d . . .
H3A H 1.0224 0.6544 0.8774 0.035 Uiso 1 1 calc R . .
H3B H 0.9040 0.5044 0.8718 0.035 Uiso 1 1 calc R . .
C4 C 0.80695(19) 0.9015(2) 0.84003(11) 0.0190(4) Uani 1 1 d . . .
C5 C 0.9296(2) 1.0175(3) 0.83668(12) 0.0236(4) Uani 1 1 d . . .
C6 C 0.66316(19) 0.9868(2) 0.79359(11) 0.0204(4) Uani 1 1 d . . .
H6 H 0.6724 1.1153 0.8011 0.025 Uiso 1 1 calc R . .
C7 C 0.6185(2) 0.9470(3) 0.69852(12) 0.0273(4) Uani 1 1 d . . .
H7A H 0.5996 0.8226 0.6902 0.041 Uiso 1 1 calc R . .
H7B H 0.6955 0.9806 0.6716 0.041 Uiso 1 1 calc R . .
H7C H 0.5317 1.0123 0.6727 0.041 Uiso 1 1 calc R . .
C8 C 0.5624(2) 0.9206(2) 0.84520(12) 0.0197(4) Uani 1 1 d . . .
C9 C 0.4138(2) 0.9265(2) 0.82393(13) 0.0239(4) Uani 1 1 d . . .
H9 H 0.3637 0.9755 0.7715 0.029 Uiso 1 1 calc R . .
C10 C 0.3393(2) 0.8594(3) 0.88087(13) 0.0252(4) Uani 1 1 d . . .
H10 H 0.2378 0.8632 0.8679 0.030 Uiso 1 1 calc R . .
C11 C 0.4149(2) 0.7872(2) 0.95663(13) 0.0221(4) Uani 1 1 d . . .
C12 C 0.5639(2) 0.7806(2) 0.97945(12) 0.0199(4) Uani 1 1 d . . .
H12 H 0.6135 0.7309 1.0318 0.024 Uiso 1 1 calc R . .
C13 C 0.63720(19) 0.8498(2) 0.92244(11) 0.0176(4) Uani 1 1 d . . .
Cl1 Cl 0.31904(5) 0.69795(6) 1.02582(3) 0.02757(16) Uani 1 1 d . . .
N1 N 0.82381(17) 0.7262(2) 0.80937(10) 0.0226(3) Uani 1 1 d . . .
H1A H 0.7827 0.6851 0.7588 0.027 Uiso 1 1 calc R . .
N2 N 1.0225(2) 1.1073(3) 0.83238(12) 0.0323(4) Uani 1 1 d . . .

loop_
_atom_site_aniso_label
_atom_site_aniso_U_11
_atom_site_aniso_U_22
_atom_site_aniso_U_33
_atom_site_aniso_U_23
_atom_site_aniso_U_13
_atom_site_aniso_U_12
C1 0.0197(8) 0.0190(8) 0.0154(8) 0.0008(7) 0.0037(6) -0.0002(7)
C2 0.0216(9) 0.0243(9) 0.0214(9) 0.0050(7) 0.0033(7) 0.0029(7)
C3 0.0308(10) 0.0268(10) 0.0280(10) -0.0007(8) 0.0051(8) 0.0082(8)
C4 0.0217(9) 0.0187(8) 0.0165(8) 0.0004(7) 0.0045(7) -0.0004(7)
C5 0.0276(10) 0.0251(9) 0.0194(9) 0.0017(7) 0.0080(7) 0.0006(8)
C6 0.0251(9) 0.0166(8) 0.0181(9) 0.0012(7) 0.0021(7) 0.0008(7)
C7 0.0362(11) 0.0255(10) 0.0170(9) 0.0013(7) 0.0002(8) 0.0010(8)
C8 0.0234(9) 0.0148(8) 0.0195(9) -0.0020(7) 0.0021(7) 0.0009(7)
C9 0.0229(9) 0.0197(9) 0.0256(10) -0.0009(7) -0.0014(7) 0.0035(7)
C10 0.0185(9) 0.0224(9) 0.0331(11) -0.0050(8) 0.0027(8) 0.0007(7)
C11 0.0234(9) 0.0180(9) 0.0273(10) -0.0054(7) 0.0105(8) -0.0029(7)
C12 0.0223(9) 0.0186(9) 0.0180(9) -0.0022(7) 0.0032(7) -0.0003(7)
C13 0.0195(8) 0.0148(8) 0.0177(8) -0.0028(6) 0.0027(7) 0.0001(6)
Cl1 0.0242(3) 0.0257(3) 0.0356(3) -0.00253(19) 0.0129(2) -0.00370(18)
N1 0.0265(8) 0.0200(8) 0.0205(8) -0.0042(6) 0.0040(6) 0.0022(6)
N2 0.0334(10) 0.0353(10) 0.0303(10) 0.0030(8) 0.0114(8) -0.0063(8)

loop_
_atom_type_symbol
_atom_type_description
_atom_type_scat_dispersion_real
_atom_type_scat_dispersion_imag
_atom_type_scat_source
C C 0.0033 0.0016 'International Tables Vol C Tables 4.2.6.8 and 6.1.1.4'
H H 0.0000 0.0000 'International Tables Vol C Tables 4.2.6.8 and 6.1.1.4'
N N 0.0061 0.0033 'International Tables Vol C Tables 4.2.6.8 and 6.1.1.4'
Cl Cl 0.1484 0.1585 'International Tables Vol C Tables 4.2.6.8 and 6.1.1.4'

loop_
_geom_angle_atom_site_label_1
_geom_angle_atom_site_label_2
_geom_angle_atom_site_label_3
_geom_angle
_geom_angle_site_symmetry_1
_geom_angle_site_symmetry_3
_geom_angle_publ_flag
C13 C1 C2 117.05(15) . . ?
C13 C1 C4 101.14(14) . . ?
C2 C1 C4 105.30(14) . . ?
C3 C2 C1 105.24(15) . . ?
N1 C3 C2 104.48(15) . . ?
N1 C4 C5 112.89(15) . . ?
N1 C4 C6 112.62(15) . . ?
C5 C4 C6 110.47(15) . . ?
N1 C4 C1 101.38(14) . . ?
C5 C4 C1 111.86(15) . . ?
C6 C4 C1 107.19(14) . . ?
N2 C5 C4 178.6(2) . . ?
C8 C6 C7 115.19(16) . . ?
C8 C6 C4 101.76(14) . . ?
C7 C6 C4 114.03(15) . . ?
C9 C8 C13 121.03(18) . . ?
C9 C8 C6 127.54(17) . . ?
C13 C8 C6 111.43(16) . . ?
C8 C9 C10 118.94(18) . . ?
C11 C10 C9 119.34(18) . . ?
C10 C11 C12 122.70(18) . . ?
C10 C11 Cl1 118.56(15) . . ?
C12 C11 Cl1 118.73(15) . . ?
C11 C12 C13 117.45(17) . . ?
C12 C13 C8 120.53(17) . . ?
C12 C13 C1 127.88(16) . . ?
C8 C13 C1 111.57(16) . . ?
C4 N1 C3 108.02(15) . . ?

loop_
_geom_bond_atom_site_label_1
_geom_bond_atom_site_label_2
_geom_bond_distance
_geom_bond_site_symmetry_2
_geom_bond_publ_flag
C1 C13 1.516(2) . ?
C1 C2 1.543(3) . ?
C1 C4 1.561(2) . ?
C2 C3 1.538(3) . ?
C3 N1 1.469(3) . ?
C4 N1 1.462(2) . ?
C4 C5 1.493(3) . ?
C4 C6 1.556(2) . ?
C5 N2 1.146(3) . ?
C6 C8 1.512(3) . ?
C6 C7 1.529(3) . ?
C8 C9 1.391(3) . ?
C8 C13 1.398(3) . ?
C9 C10 1.395(3) . ?
C10 C11 1.386(3) . ?
C11 C12 1.394(3) . ?
C11 Cl1 1.753(2) . ?
C12 C13 1.395(3) . ?
